data_4330296
loop_
_publ_author_name
'Ionut Mihalcea'
'Christophe Volkringer'
'Natacha Henry'
'Thierry Loiseau'

_publ_section_title
;
 Series of Mixed Uranyl-Lanthanide (Ce, Nd) Organic Coordination Polymers
 with Aromatic Polycarboxylates Linkers
;
_journal_name_full 'Inorganic Chemistry'
_journal_page_first 9610
_journal_page_last 9618
_journal_paper_doi 10.1021/ic3005757
_journal_volume 51
_journal_year 2012
_chemical_formula_moiety ' 2(U1 O2 2+); 1(Ce 3+).  1(C12 O12  6-). 1(H1 O1 1-) 7(H2 O); 5(H2 O)'
_chemical_formula_sum 'C12 H0 Ce O29 U2'
_chemical_formula_weight 1224.3
_space_group_IT_number 33
_symmetry_cell_setting orthorhombic
_symmetry_Int_Tables_number 33
_symmetry_space_group_name_Hall 'P 2c -2n'
_symmetry_space_group_name_H-M 'P n a 21'
_cell_angle_alpha 90
_cell_angle_beta 90
_cell_angle_gamma 90
_cell_formula_units_Z 4
_cell_length_a 15.8523(8)
_cell_length_b 8.3188(5)
_cell_length_c 21.5884(12)
_cell_measurement_reflns_used 7612
_cell_measurement_temperature 293
_cell_measurement_theta_max 32.570
_cell_measurement_theta_min 2.669
_cell_volume 2846.9(3)
_diffrn_ambient_temperature 293
_diffrn_measured_fraction_theta_full 0.99
_diffrn_measured_fraction_theta_max 0.99
_diffrn_radiation_source 'x-ray tube'
_diffrn_radiation_type 'Mo K\a'
_diffrn_radiation_wavelength 0.71073
_diffrn_reflns_av_R_equivalents 0.0687
_diffrn_reflns_av_sigmaI/netI 0.0534
_diffrn_reflns_limit_h_max 24
_diffrn_reflns_limit_h_min -24
_diffrn_reflns_limit_k_max 12
_diffrn_reflns_limit_k_min -12
_diffrn_reflns_limit_l_max 31
_diffrn_reflns_limit_l_min -33
_diffrn_reflns_number 58532
_diffrn_reflns_theta_full 33.72
_diffrn_reflns_theta_max 33.72
_diffrn_reflns_theta_min 1.89
_exptl_absorpt_coefficient_mu 13.036
_exptl_absorpt_correction_T_max 0.7714
_exptl_absorpt_correction_T_min 0.2841
_exptl_absorpt_correction_type empirical
_exptl_absorpt_process_details sadabs
_exptl_crystal_colour yellow
_exptl_crystal_density_diffrn 2.8555
_exptl_crystal_description platelet
_exptl_crystal_F_000 2184
_exptl_crystal_size_max 0.13
_exptl_crystal_size_mid 0.08
_exptl_crystal_size_min 0.02
_refine_diff_density_max 2.91
_refine_diff_density_min -2.23
_refine_ls_abs_structure_details '  5167 of Friedel pairs used in the refinement'
_refine_ls_abs_structure_Flack 0.562(6)
_refine_ls_extinction_method none
_refine_ls_goodness_of_fit_gt 1.39
_refine_ls_goodness_of_fit_ref 1.25
_refine_ls_hydrogen_treatment constr
_refine_ls_number_constraints 1
_refine_ls_number_parameters 337
_refine_ls_number_reflns 10922
_refine_ls_number_restraints 0
_refine_ls_R_factor_all 0.0612
_refine_ls_R_factor_gt 0.0365
_refine_ls_shift/su_max 0.0158
_refine_ls_shift/su_mean 0.0010
_refine_ls_structure_factor_coef F
_refine_ls_weighting_details w=1/(\s^2^(F)+0.0001F^2^)
_refine_ls_weighting_scheme sigma
_refine_ls_wR_factor_gt 0.0375
_refine_ls_wR_factor_ref 0.0400
_reflns_number_gt 7805
_reflns_number_total 10922
_reflns_threshold_expression I>3\s(I)
_cod_data_source_file ic3005757_si_005.cif
_cod_data_source_block I
_cod_original_sg_symbol_Hall 'P -2xabc;-2yab;2zc'
_cod_original_formula_sum 'C12 Ce1 H0 O29 U2'
_cod_database_code 4330296
_cod_database_fobs_code 4330296

loop_
_symmetry_equiv_pos_site_id
_symmetry_equiv_pos_as_xyz
1 x,y,z
2 -x,-y,z+1/2
3 x+1/2,-y+1/2,z
4 -x+1/2,y+1/2,z+1/2

loop_
_atom_site_label
_atom_site_type_symbol
_atom_site_fract_x
_atom_site_fract_y
_atom_site_fract_z
_atom_site_adp_type
_atom_site_U_iso_or_equiv
_atom_site_symmetry_multiplicity
_atom_site_occupancy
_atom_site_calc_flag
U1 U 0.356026(12) 1.02225(3) 0.023799 Uani 0.01411(7) 4 1 d
U2 U 0.134093(12) 0.48467(3) 0.028173(19) Uani 0.01396(7) 4 1 d
Ce1 Ce 0.34323(3) 0.64518(5) 0.27247(4) Uani 0.02154(11) 4 1 d
C10a C 0.3126(4) 0.5179(7) 0.0218(6) Uani 0.0148(19) 4 1 d
C4a C 0.4077(4) 0.5200(7) 0.0183(4) Uani 0.0103(18) 4 1 d
O102 O 0.2727(3) 0.4550(7) -0.0229(3) Uani 0.0254(19) 4 1 d
O101 O 0.2747(3) 0.5770(7) 0.0665(3) Uani 0.0210(17) 4 1 d
C1a C 0.0836(4) 0.9854(8) 0.0210(6) Uani 0.020(2) 4 1 d
C7a C 0.1785(4) 0.9898(7) 0.0183(5) Uani 0.015(2) 4 1 d
O72a O 0.2165(3) 1.0592(7) -0.0241(3) Uani 0.0229(18) 4 1 d
C8a C 0.0870(4) 0.8110(9) 0.1161(4) Uani 0.015(2) 4 1 d
O81a O 0.1055(3) 0.6660(6) 0.1095(3) Uani 0.0158(16) 4 1 d
O82a O 0.0991(3) 0.8884(7) 0.1658(3) Uani 0.0224(18) 4 1 d
C9 C 0.4090(4) 0.6996(10) 0.1152(4) Uani 0.014(2) 4 1 d
O92 O 0.3830(4) 0.8423(7) 0.1061(3) Uani 0.0167(16) 4 1 d
O91 O 0.4069(4) 0.6322(7) 0.1667(3) Uani 0.0230(18) 4 1 d
O12u O 0.3797(3) 0.8626(8) -0.0284(3) Uani 0.0227(18) 4 1 d
O22u O 0.1551(3) 0.3239(7) 0.0792(3) Uani 0.0231(17) 4 1 d
O122 O 0.4080(3) 0.6178(7) 0.3746(3) Uani 0.0203(17) 4 1 d
O5w O 0.2786(4) 0.8595(8) 0.3446(4) Uiso 0.0378(17) 4 1 d
O4w O 0.2609(4) 0.8437(8) 0.2042(3) Uiso 0.0376(16) 4 1 d
O121 O 0.1080(3) 0.3169(6) -0.0581(3) Uani 0.0192(17) 4 1 d
O1 O -0.0049(3) 0.4223(6) 0.0473(3) Uani 0.0213(15) 4 1 d
O111 O 0.3840(3) 1.1907(7) -0.0625(3) Uani 0.0221(18) 4 1 d
O13u O 0.3356(3) 1.1859(6) 0.0748(3) Uani 0.0223(16) 4 1 d
O21u O 0.1121(3) 0.6446(7) -0.0230(3) Uani 0.0207(16) 4 1 d
O112 O 0.3918(3) 1.3986(7) -0.1248(3) Uani 0.0212(17) 4 1 d
C11a C 0.4047(4) 1.3348(9) -0.0753(4) Uani 0.0129(19) 4 1 d
O3w O 0.4259(4) 0.9012(8) 0.2720(5) Uiso 0.0527(17) 4 1 d
O2w O 0.5012(4) 0.5659(8) 0.2712(4) Uiso 0.0452(17) 4 1 d
O1w O 0.2569(6) 0.4793(11) 0.1956(5) Uiso 0.076(3) 4 1 d
O71a O 0.2186(3) 0.9194(7) 0.0614(3) Uani 0.0234(18) 4 1 d
C2a C 0.0403(4) 0.8990(8) 0.0648(4) Uani 0.0102(18) 4 1 d
C6a C 0.0393(4) 1.0766(8) -0.0244(3) Uani 0.0108(18) 4 1 d
C3a C -0.0469(4) 0.8932(8) 0.0642(3) Uani 0.0105(18) 4 1 d
C5a C 0.4504(4) 0.4295(8) -0.0245(4) Uani 0.0110(18) 4 1 d
C12a C 0.0843(4) 0.1756(9) -0.0726(4) Uani 0.015(2) 4 1 d
O11w O 0.5682(6) 0.0106(10) 0.2203(5) Uiso 0.070(3) 4 1 d
O8w O 0.5010(5) 0.2793(10) 0.1577(4) Uiso 0.058(2) 4 1 d
O7w O 0.3543(6) 0.3521(14) 0.2949(5) Uiso 0.102(4) 4 1 d
O10w O 0.4581(7) 0.1668(14) 0.3544(6) Uiso 0.110(4) 4 1 d
O6w O 0.1972(7) 0.5645(13) 0.3155(5) Uiso 0.103(4) 4 1 d
O12w O 0.3714(8) 0.7192(16) 0.8432(7) Uiso 0.133(5) 4 1 d
O9w O 0.2230(8) 0.1744(16) 0.2358(6) Uiso 0.137(5) 4 1 d

loop_
_atom_site_aniso_label
_atom_site_aniso_type_symbol
_atom_site_aniso_U_11
_atom_site_aniso_U_22
_atom_site_aniso_U_33
_atom_site_aniso_U_12
_atom_site_aniso_U_13
_atom_site_aniso_U_23
U1 U 0.00798(8) 0.01682(11) 0.01754(17) 0.00027(7) 0.00015(16) 0.0013(2)
U2 U 0.00783(8) 0.01673(11) 0.01732(15) 0.00074(7) -0.00046(16) -0.0011(2)
Ce1 Ce 0.01964(17) 0.0332(2) 0.01177(17) 0.00485(17) -0.0001(2) -0.0002(2)
C10a C 0.012(2) 0.022(3) 0.011(4) 0.005(2) 0.001(4) 0.001(4)
C4a C 0.012(2) 0.010(3) 0.009(4) 0.004(2) -0.005(3) -0.006(3)
O102 O 0.005(2) 0.040(4) 0.031(4) 0.001(2) -0.001(2) -0.009(3)
O101 O 0.010(2) 0.028(3) 0.024(3) -0.001(2) 0.005(2) -0.015(3)
C1a C 0.008(2) 0.024(3) 0.028(6) 0.000(2) 0.003(4) -0.023(4)
C7a C 0.011(2) 0.015(3) 0.018(6) 0.000(2) -0.002(3) 0.005(4)
O72a O 0.014(2) 0.032(3) 0.023(3) -0.001(2) -0.004(2) 0.009(3)
C8a C 0.006(3) 0.023(4) 0.014(4) -0.001(2) -0.003(3) 0.003(3)
O81a O 0.016(2) 0.014(3) 0.017(3) 0.0009(19) -0.004(2) 0.002(2)
O82a O 0.021(3) 0.028(3) 0.018(3) 0.003(2) -0.006(2) -0.004(2)
C9 C 0.005(3) 0.029(4) 0.007(4) 0.001(3) -0.002(3) -0.003(3)
O92 O 0.019(3) 0.018(3) 0.013(3) 0.002(2) 0.000(2) 0.001(2)
O91 O 0.025(3) 0.035(3) 0.009(3) 0.008(2) 0.001(2) 0.007(2)
O12u O 0.025(3) 0.029(3) 0.015(3) 0.006(2) 0.000(3) 0.001(3)
O22u O 0.012(2) 0.028(3) 0.030(3) 0.003(2) -0.003(2) 0.004(3)
O122 O 0.026(3) 0.022(3) 0.014(3) 0.005(2) 0.000(2) 0.001(2)
O121 O 0.020(3) 0.014(3) 0.024(4) -0.003(2) 0.004(3) -0.001(2)
O1h O 0.011(2) 0.026(3) 0.027(3) 0.0045(19) 0.001(2) -0.002(2)
O111 O 0.022(3) 0.023(3) 0.022(4) -0.008(2) -0.004(3) -0.002(3)
O13u O 0.019(2) 0.020(3) 0.028(3) 0.004(2) 0.000(2) -0.006(2)
O21u O 0.027(3) 0.022(3) 0.013(3) 0.002(2) -0.003(2) 0.000(2)
O112 O 0.019(3) 0.030(3) 0.014(3) -0.002(2) 0.000(2) 0.003(2)
C11a C 0.013(3) 0.018(4) 0.008(3) -0.004(2) 0.003(3) -0.002(3)
O71a O 0.008(2) 0.033(3) 0.029(4) -0.001(2) 0.000(2) 0.014(3)
C2a C 0.005(3) 0.011(3) 0.015(4) 0.001(2) -0.002(3) -0.001(3)
C6a C 0.009(3) 0.015(3) 0.009(3) 0.000(2) 0.000(3) -0.003(3)
C3a C 0.002(2) 0.020(4) 0.009(3) 0.001(2) 0.000(2) -0.002(3)
C5a C 0.010(3) 0.015(3) 0.009(3) -0.001(2) 0.000(3) 0.003(3)
C12a C 0.008(3) 0.022(4) 0.015(4) 0.002(2) -0.004(3) 0.000(3)

loop_
_atom_type_symbol
_atom_type_scat_dispersion_real
_atom_type_scat_dispersion_imag
_atom_type_scat_source
_atom_type_scat_Cromer_Mann_a1
_atom_type_scat_Cromer_Mann_b1
_atom_type_scat_Cromer_Mann_a2
_atom_type_scat_Cromer_Mann_b2
_atom_type_scat_Cromer_Mann_a3
_atom_type_scat_Cromer_Mann_b3
_atom_type_scat_Cromer_Mann_a4
_atom_type_scat_Cromer_Mann_b4
_atom_type_scat_Cromer_Mann_c
U -9.6767 9.6646 'International Tables Vol C tables 4.2.6.8 and 6.1.1.4' 36.0228 0.5293 23.4128 3.3253 14.9491 16.092699 4.188 100.612999 13.3966
Ce -0.2486 2.6331 'International Tables Vol C tables 4.2.6.8 and 6.1.1.4' 21.167101 2.81219 19.769501 0.226836 11.8513 17.608299 3.33049 127.112999 1.8626
C 0.0033 0.0016 'International Tables Vol C tables 4.2.6.8 and 6.1.1.4' 2.31 20.843901 1.02 10.2075 1.5886 0.5687 0.865 51.651199 0.2156
O 0.0106 0.0060 'International Tables Vol C tables 4.2.6.8 and 6.1.1.4' 3.0485 13.2771 2.2868 5.7011 1.5463 0.3239 0.867 32.908901 0.2508
H 0.0000 0.0000 'International Tables Vol C tables 4.2.6.8 and 6.1.1.4' 0.493002 10.5109 0.322912 26.1257 0.140191 3.14236 0.04081 57.799702 0.003038

loop_
_geom_angle_atom_site_label_1
_geom_angle_atom_site_label_2
_geom_angle_atom_site_label_3
_geom_angle_site_symmetry_1
_geom_angle_site_symmetry_3
_geom_angle
U2 U1 C7a 3_565 . 173.66(12)
U2 U1 O72a 3_565 . 155.41(14)
U2 U1 O92 3_565 . 78.15(14)
U2 U1 O12u 3_565 . 78.09(18)
U2 U1 O1 3_565 3_565 16.94(13)
U2 U1 O111 3_565 . 80.67(13)
U2 U1 O13u 3_565 . 100.31(16)
U2 U1 O71a 3_565 . 150.18(14)
C7a U1 O72a . . 25.9(3)
C7a U1 O92 . . 98.7(2)
C7a U1 O12u . . 96.4(2)
C7a U1 O1h . 3_565 167.9(2)
C7a U1 O111 . . 102.1(2)
C7a U1 O13u . . 85.3(2)
C7a U1 O71a . . 26.7(2)
O72a U1 O92 . . 123.90(19)
O72a U1 O12u . . 90.9(2)
O72a U1 O1h . 3_565 157.78(19)
O72a U1 O111 . . 76.37(19)
O72a U1 O13u . . 90.0(2)
O72a U1 O71a . . 52.4(2)
O92 U1 O12u . . 88.0(2)
O92 U1 O1h . 3_565 77.78(19)
O92 U1 O111 . . 158.58(19)
O92 U1 O13u . . 93.0(2)
O92 U1 O71a . . 72.18(19)
O12u U1 O1h . 3_565 95.0(2)
O12u U1 O111 . . 84.5(2)
O12u U1 O13u . . 177.9(3)
O12u U1 O71a . . 97.8(2)
O1h U1 O111 3_565 . 82.90(19)
O1h U1 O13u 3_565 . 83.4(2)
O1h U1 O71a 3_565 . 146.8(2)
O111 U1 O13u . . 93.9(2)
O111 U1 O71a . . 128.71(19)
O13u U1 O71a . . 84.3(2)
U1 U2 C10a 3_465 . 173.73(19)
U1 U2 O102 3_465 . 151.41(14)
U1 U2 O101 3_465 . 154.53(13)
U1 U2 O81a 3_465 . 80.33(13)
U1 U2 O22u 3_465 . 101.07(16)
U1 U2 O121 3_465 . 78.48(13)
U1 U2 O1h 3_465 . 17.00(13)
U1 U2 O21u 3_465 . 78.37(18)
C10a U2 O102 . . 26.4(3)
C10a U2 O101 . . 25.8(3)
C10a U2 O81a . . 99.5(2)
C10a U2 O22u . . 85.2(2)
C10a U2 O121 . . 101.2(3)
C10a U2 O1h . . 169.2(2)
C10a U2 O21u . . 95.4(3)
O102 U2 O101 . . 52.1(2)
O102 U2 O81a . . 124.56(19)
O102 U2 O22u . . 92.0(2)
O102 U2 O121 . . 75.23(19)
O102 U2 O1h . . 155.4(2)
O102 U2 O21u . . 88.4(2)
O101 U2 O81a . . 74.24(18)
O101 U2 O22u . . 81.8(2)
O101 U2 O121 . . 126.79(19)
O101 U2 O1h . . 149.8(2)
O101 U2 O21u . . 98.8(2)
O81a U2 O22u . . 93.2(2)
O81a U2 O121 . . 158.47(18)
O81a U2 O1h . . 80.00(19)
O81a U2 O21u . . 86.9(2)
O22u U2 O121 . . 94.5(2)
O22u U2 O1h . . 84.1(2)
O22u U2 O21u . . 179.4(2)
O121 U2 O1h . . 80.83(19)
O121 U2 O21u . . 85.3(2)
O1 U2 O21u . . 95.3(2)
C9 Ce1 O91 . . 11.85(18)
C9 Ce1 O122 . . 138.18(17)
C9 Ce1 O5w . . 126.9(2)
C9 Ce1 O4w . . 61.5(2)
C9 Ce1 O3w . . 74.7(3)
C9 Ce1 O2w . . 74.9(2)
C9 Ce1 O1w . . 67.0(2)
C9 Ce1 C12a . 4_555 142.32(16)
C9 Ce1 O7w . . 106.7(3)
C9 Ce1 O6w . . 129.4(3)
O91 Ce1 O122 . . 130.60(19)
O91 Ce1 O5w . . 137.9(2)
O91 Ce1 O4w . . 73.0(2)
O91 Ce1 O3w . . 79.7(3)
O91 Ce1 O2w . . 65.7(2)
O91 Ce1 O1w . . 66.4(3)
O91 Ce1 C12a . 4_555 137.26(17)
O91 Ce1 O7w . . 96.2(3)
O91 Ce1 O6w . . 132.8(3)
O122 Ce1 O5w . . 71.8(2)
O122 Ce1 O4w . . 142.3(2)
O122 Ce1 O3w . . 82.1(3)
O122 Ce1 O2w . . 65.1(2)
O122 Ce1 O1w . . 139.5(2)
O122 Ce1 C12a . 4_555 11.22(18)
O122 Ce1 O7w . . 72.7(3)
O122 Ce1 O6w . . 91.6(3)
O5w Ce1 O4w . . 72.6(2)
O5w Ce1 O3w . . 67.8(2)
O5w Ce1 O2w . . 124.5(2)
O5w Ce1 O1w . . 123.5(3)
O5w Ce1 C12a . 4_555 60.7(2)
O5w Ce1 O7w . . 125.9(3)
O5w Ce1 O6w . . 66.8(3)
O4w Ce1 O3w . . 73.5(2)
O4w Ce1 O2w . . 130.4(2)
O4w Ce1 O1w . . 72.7(3)
O4w Ce1 C12a . 4_555 131.3(2)
O4w Ce1 O7w . . 140.9(3)
O4w Ce1 O6w . . 85.3(3)
O3w Ce1 O2w . . 73.2(2)
O3w Ce1 O1w . . 137.6(3)
O3w Ce1 C12a . 4_555 76.9(3)
O3w Ce1 O7w . . 142.9(3)
O3w Ce1 O6w . . 133.8(3)
O2w Ce1 O1w . . 111.9(3)
O2w Ce1 C12a . 4_555 73.5(2)
O2w Ce1 O7w . . 71.6(3)
O2w Ce1 O6w . . 143.6(3)
O1w Ce1 C12a . 4_555 145.5(2)
O1w Ce1 O7w . . 68.6(3)
O1w Ce1 O6w . . 67.2(3)
C12a Ce1 O7w 4_555 . 82.1(3)
C12a Ce1 O6w 4_555 . 88.2(3)
O7w Ce1 O6w . . 74.9(3)
U2 C10a C4a . . 175.1(4)
U2 C10a O102 . . 60.0(3)
U2 C10a O101 . . 61.3(3)
C4a C10a O102 . . 117.7(9)
C4a C10a O101 . . 121.2(8)
O102 C10a O101 . . 121.0(6)
C10a C4a C3a . 3_565 118.5(7)
C10a C4a C5a . . 121.4(7)
C3a C4a C5a 3_565 . 119.9(6)
U2 O102 C10a . . 93.6(5)
U2 O101 C10a . . 93.0(5)
C7a C1a C2a . . 122.7(8)
C7a C1a C6a . . 116.9(8)
C2a C1a C6a . . 120.4(6)
U1 C7a C1a . . 173.8(7)
U1 C7a O72a . . 60.1(4)
U1 C7a O71a . . 61.0(3)
C1a C7a O72a . . 121.8(8)
C1a C7a O71a . . 117.3(8)
O72a C7a O71a . . 120.8(6)
U1 O72a C7a . . 94.0(5)
O81a C8a O82a . . 123.6(8)
O81a C8a C2a . . 119.7(7)
O82a C8a C2a . . 116.5(7)
U2 O81a C8a . . 138.4(6)
Ce1 C9 O92 . . 99.7(5)
Ce1 C9 O91 . . 24.3(4)
Ce1 C9 C3a . 3_565 139.4(5)
O92 C9 O91 . . 123.2(7)
O92 C9 C3a . 3_565 120.9(7)
O91 C9 C3a . 3_565 115.6(7)
U1 O92 C9 . . 139.9(5)
Ce1 O91 C9 . . 143.8(5)
Ce1 O122 C12a . 4_555 146.4(5)
U2 O121 C12a . . 142.2(6)
U1 O1 U2 3_465 . 146.1(3)
U1 O111 C11a . . 140.7(6)
O111 C11a O112 . . 124.1(7)
O111 C11a C5a . 1_565 116.9(7)
O112 C11a C5a . 1_565 119.1(7)
U1 O71a C7a . . 92.3(4)
C1a C2a C8a . . 120.7(6)
C1a C2a C3a . . 120.7(7)
C8a C2a C3a . . 118.6(6)
C1a C6a C5a . 3_465 118.4(6)
C1a C6a C12a . 1_565 122.1(6)
C5a C6a C12a 3_465 1_565 119.5(6)
C4a C3a C9 3_465 3_465 122.1(5)
C4a C3a C2a 3_465 . 119.7(6)
C9 C3a C2a 3_465 . 118.1(6)
C4a C5a C11a . 1_545 122.1(6)
C4a C5a C6a . 3_565 120.8(7)
C11a C5a C6a 1_545 3_565 117.2(6)
Ce1 C12a O122 4_544 4_544 22.4(3)
Ce1 C12a O121 4_544 . 101.6(5)
Ce1 C12a C6a 4_544 1_545 140.0(5)
O122 C12a O121 4_544 . 123.6(7)
O122 C12a C6a 4_544 1_545 117.9(7)
O121 C12a C6a . 1_545 118.4(7)

loop_
_geom_bond_atom_site_label_1
_geom_bond_atom_site_label_2
_geom_bond_site_symmetry_2
_geom_bond_distance
U1 U2 3_565 4.4094(5)
U1 C7a . 2.830(6)
U1 O72a . 2.460(5)
U1 O92 . 2.363(6)
U1 O12u . 1.782(6)
U1 O1h 3_565 2.309(5)
U1 O111 . 2.374(6)
U1 O13u . 1.781(5)
U1 O71a . 2.478(5)
U2 C10a . 2.847(6)
U2 O102 . 2.471(5)
U2 O101 . 2.499(5)
U2 O81a . 2.358(6)
U2 O22u . 1.765(6)
U2 O121 . 2.364(6)
U2 O1h . 2.301(5)
U2 O21u . 1.763(6)
Ce1 C9 . 3.581(8)
Ce1 O91 . 2.499(6)
Ce1 O122 . 2.442(6)
Ce1 O5w . 2.580(7)
Ce1 O4w . 2.570(7)
Ce1 O3w . 2.501(6)
Ce1 O2w . 2.590(6)
Ce1 O1w . 2.555(10)
Ce1 C12a 4_555 3.546(8)
Ce1 O7w . 2.492(12)
Ce1 O6w . 2.583(11)
C10a C4a . 1.509(8)
C10a O102 . 1.268(12)
C10a O101 . 1.239(12)
C4a C3a 3_565 1.421(11)
C4a C5a . 1.372(11)
C1a C7a . 1.505(8)
C1a C2a . 1.373(12)
C1a C6a . 1.425(12)
C7a O72a . 1.237(11)
C7a O71a . 1.271(11)
C8a O81a . 1.249(9)
C8a O82a . 1.266(10)
C8a C2a . 1.520(11)
C9 O92 . 1.272(10)
C9 O91 . 1.245(10)
C9 C3a 3_565 1.516(10)
O122 C12a 4_555 1.245(10)
O121 C12a . 1.273(9)
O111 C11a . 1.273(9)
O112 C11a . 1.210(10)
C11a C5a 1_565 1.531(10)
C2a C3a . 1.384(8)
C6a C5a 3_465 1.410(9)
C6a C12a 1_565 1.507(11)

loop_
_jana_cell_twin_matrix_id
_jana_cell_twin_volume_fraction
_jana_cell_twin_matrix_1_1
_jana_cell_twin_matrix_1_2
_jana_cell_twin_matrix_1_3
_jana_cell_twin_matrix_2_1
_jana_cell_twin_matrix_2_2
_jana_cell_twin_matrix_2_3
_jana_cell_twin_matrix_3_1
_jana_cell_twin_matrix_3_2
_jana_cell_twin_matrix_3_3
1 0.438(6) 1 0 0 0 1 0 0 0 1
2 0.562(6) -1 0 0 0 -1 0 0 0 -1
